data_4339110
loop_
_publ_author_name
'Du, Yu'
'Pan, Qinhe'
'Li, Jiyang'
'Yu, Jihong'
'Xu, Ruren'

_publ_section_title
;
 Synthesis, structure, and photoluminescence property of a new layered
 zirconium phosphate |Co(dien)(2)|[Zr(4)H(8)P(5)O(26)] x 3H(2)O.
;
_journal_issue 15
_journal_name_full 'Inorganic chemistry'
_journal_page_first 5847
_journal_page_last 5851
_journal_paper_doi 10.1021/ic061873i
_journal_volume 46
_journal_year 2007
_chemical_formula_sum 'C4 H20 Co0.5 N3 O14.5 P2.5 Zr2'
_chemical_formula_weight 631.56
_chemical_name_systematic
; 
 ? 
;
_space_group_IT_number 13
_symmetry_space_group_name_Hall '-P 2yc'
_symmetry_space_group_name_H-M 'P 1 2/c 1'
_atom_sites_solution_hydrogens geom
_atom_sites_solution_primary direct
_atom_sites_solution_secondary difmap
_audit_creation_method SHELXL-97
_cell_angle_alpha 90.00
_cell_angle_beta 107.997(2)
_cell_angle_gamma 90.00
_cell_formula_units_Z 4
_cell_length_a 12.1149(11)
_cell_length_b 8.8183(8)
_cell_length_c 17.3298(16)
_cell_measurement_temperature 273(2)
_cell_volume 1760.8(3)
_computing_structure_refinement 'SHELXL-97 (Sheldrick, 1997)'
_computing_structure_solution 'SHELXS-97 (Sheldrick, 1990)'
_diffrn_ambient_temperature 273(2)
_diffrn_measured_fraction_theta_full 0.898
_diffrn_measured_fraction_theta_max 0.898
_diffrn_radiation_monochromator graphite
_diffrn_radiation_source 'fine-focus sealed tube'
_diffrn_radiation_type MoK\a
_diffrn_radiation_wavelength 0.71073
_diffrn_reflns_av_R_equivalents 0.0586
_diffrn_reflns_av_sigmaI/netI 0.0995
_diffrn_reflns_limit_h_max 15
_diffrn_reflns_limit_h_min -15
_diffrn_reflns_limit_k_max 7
_diffrn_reflns_limit_k_min -11
_diffrn_reflns_limit_l_max 22
_diffrn_reflns_limit_l_min -22
_diffrn_reflns_number 10204
_diffrn_reflns_theta_full 27.81
_diffrn_reflns_theta_max 27.81
_diffrn_reflns_theta_min 1.77
_exptl_absorpt_coefficient_mu 1.944
_exptl_crystal_density_diffrn 2.382
_exptl_crystal_density_method 'not measured'
_exptl_crystal_F_000 1248
_refine_diff_density_max 0.991
_refine_diff_density_min -0.677
_refine_diff_density_rms 0.159
_refine_ls_extinction_method none
_refine_ls_goodness_of_fit_ref 0.992
_refine_ls_hydrogen_treatment mixed
_refine_ls_matrix_type full
_refine_ls_number_parameters 255
_refine_ls_number_reflns 3747
_refine_ls_number_restraints 12
_refine_ls_restrained_S_all 1.001
_refine_ls_R_factor_all 0.0838
_refine_ls_R_factor_gt 0.0514
_refine_ls_shift/su_max 0.000
_refine_ls_shift/su_mean 0.000
_refine_ls_structure_factor_coef Fsqd
_refine_ls_weighting_details 'calc w=1/[\s^2^(Fo^2^)+(0.0337P)^2^+0.0000P] where P=(Fo^2^+2Fc^2^)/3'
_refine_ls_weighting_scheme calc
_refine_ls_wR_factor_gt 0.0991
_refine_ls_wR_factor_ref 0.1097
_reflns_number_gt 2683
_reflns_number_total 3747
_reflns_threshold_expression >2sigma(I)
_cod_data_source_file ic061873i.cif
_cod_data_source_block a
_cod_original_formula_sum 'C4 H20 Co0.50 N3 O14.50 P2.50 Zr2'
_cod_database_code 4339110

loop_
_symmetry_equiv_pos_as_xyz
'x, y, z'
'-x, y, -z+1/2'
'-x, -y, -z'
'x, -y, z-1/2'

loop_
_atom_site_label
_atom_site_type_symbol
_atom_site_fract_x
_atom_site_fract_y
_atom_site_fract_z
_atom_site_U_iso_or_equiv
_atom_site_adp_type
_atom_site_occupancy
_atom_site_symmetry_multiplicity
_atom_site_calc_flag
_atom_site_refinement_flags
Zr1 Zr 0.09206(6) 0.45766(7) 0.14916(4) 0.01482(18) Uani 1 1 d .
Zr2 Zr -0.16126(6) 0.96819(8) 0.07544(4) 0.01575(18) Uani 1 1 d .
Co1 Co -0.5000 1.10375(15) 0.2500 0.0203(3) Uani 1 2 d S
P1 P -0.17224(16) 0.6079(2) 0.15783(11) 0.0175(4) Uani 1 1 d .
P2 P 0.04774(16) 0.7608(2) 0.02024(11) 0.0155(4) Uani 1 1 d .
P3 P 0.0000 0.1736(3) 0.2500 0.0299(8) Uani 1 2 d S
O1 O -0.0766(4) 0.5301(5) 0.1336(3) 0.0268(12) Uani 1 1 d .
O2 O 0.1133(4) 0.6449(5) 0.0833(3) 0.0223(12) Uani 1 1 d .
O3 O 0.0837(5) 0.2746(5) 0.2221(3) 0.0383(15) Uani 1 1 d .
O4 O 0.2538(4) 0.4099(5) 0.1539(3) 0.0177(11) Uani 1 1 d U
H4 H 0.2647 0.3183 0.1599 0.080 Uiso 1 1 calc .
O5 O -0.1812(4) 0.7748(5) 0.1366(3) 0.0256(12) Uani 1 1 d .
O6 O -0.0163(4) 0.8726(5) 0.0574(3) 0.0188(11) Uani 1 1 d .
O7 O -0.3033(4) 1.0570(6) 0.0914(4) 0.0438(17) Uani 1 1 d U
H7 H -0.3490 0.9889 0.0924 0.080 Uiso 1 1 calc .
O8 O -0.2663(4) 0.8896(6) -0.0289(3) 0.0273(12) Uani 1 1 d .
H8 H -0.2284 0.8421 -0.0526 0.080 Uiso 1 1 calc .
O9 O -0.2886(5) 0.5319(6) 0.1093(3) 0.0428(16) Uani 1 1 d .
H9 H -0.3419 0.5703 0.1223 0.080 Uiso 1 1 calc .
O10 O -0.1593(5) 0.5873(5) 0.2470(3) 0.0320(14) Uani 1 1 d .
O11 O 0.1386(4) 0.8421(5) -0.0094(3) 0.0239(12) Uani 1 1 d .
O12 O -0.0379(4) 0.6782(5) -0.0501(3) 0.0291(13) Uani 1 1 d .
O13 O -0.0697(5) 0.0734(5) 0.1807(3) 0.0413(16) Uani 1 1 d .
N1 N -0.6707(5) 1.0826(7) 0.2132(4) 0.0333(17) Uani 1 1 d .
H1A H -0.7000 1.1296 0.2487 0.040 Uiso 1 1 calc .
H1B H -0.7000 1.1280 0.1647 0.040 Uiso 1 1 calc .
N2 N -0.5000 0.8818(9) 0.2500 0.022(2) Uani 1 2 d S
N3 N -0.4996(5) 1.1240(7) 0.1364(4) 0.0265(15) Uani 1 1 d .
H3A H -0.4432 1.0657 0.1284 0.032 Uiso 1 1 calc .
H3B H -0.5681 1.0925 0.1025 0.032 Uiso 1 1 calc .
N4 N -0.5000 1.3206(11) 0.2500 0.063(4) Uani 1 2 d S
H4A H -0.5782 1.3206 0.2257 0.075 Uiso 0.50 1 calc P
C1 C -0.7068(7) 0.9194(9) 0.2062(5) 0.038(2) Uani 1 1 d .
C2 C -0.6156(16) 0.8312(18) 0.1909(11) 0.041(5) Uani 0.50 1 d P
C3 C -0.3916(15) 0.8224(17) 0.2407(11) 0.037(4) Uani 0.50 1 d P
C4 C -0.4797(11) 1.2860(10) 0.1190(7) 0.081(4) Uani 1 1 d .
H4B H -0.4042 1.2949 0.1109 0.097 Uiso 1 1 calc .
H4C H -0.5378 1.3162 0.0690 0.097 Uiso 1 1 calc .
C5 C -0.4844(8) 1.3850(9) 0.1809(6) 0.047(3) Uani 1 1 d .
H5A H -0.4130 1.4431 0.1973 0.057 Uiso 1 1 calc .
H5B H -0.5474 1.4560 0.1585 0.057 Uiso 1 1 calc .
O1W O 0.3134(4) 0.6093(6) 0.0259(3) 0.0403(15) Uani 1 1 d .
O2W O -0.4774(11) 0.7788(13) 0.0995(7) 0.054(4) Uani 0.50 1 d P

loop_
_atom_site_aniso_label
_atom_site_aniso_U_11
_atom_site_aniso_U_22
_atom_site_aniso_U_33
_atom_site_aniso_U_23
_atom_site_aniso_U_13
_atom_site_aniso_U_12
Zr1 0.0278(4) 0.0088(4) 0.0105(3) 0.0016(3) 0.0098(3) 0.0041(3)
Zr2 0.0185(4) 0.0143(4) 0.0182(4) 0.0072(3) 0.0109(3) 0.0050(3)
Co1 0.0232(8) 0.0169(8) 0.0244(8) 0.000 0.0126(7) 0.000
P1 0.0251(11) 0.0153(10) 0.0158(10) 0.0004(8) 0.0115(9) -0.0041(8)
P2 0.0243(11) 0.0110(10) 0.0155(9) 0.0030(7) 0.0122(8) 0.0044(8)
P3 0.074(2) 0.0095(15) 0.0111(14) 0.000 0.0205(15) 0.000
O1 0.036(3) 0.025(3) 0.025(3) -0.001(2) 0.018(3) 0.004(2)
O2 0.029(3) 0.020(3) 0.022(3) 0.011(2) 0.014(2) 0.010(2)
O3 0.079(5) 0.018(3) 0.024(3) 0.006(2) 0.025(3) -0.005(3)
O4 0.0171(18) 0.0156(18) 0.0189(18) -0.0015(14) 0.0032(15) 0.0103(14)
O5 0.033(3) 0.016(3) 0.032(3) 0.011(2) 0.017(3) 0.004(2)
O6 0.020(3) 0.020(3) 0.021(3) -0.002(2) 0.012(2) 0.002(2)
O7 0.032(3) 0.033(3) 0.088(5) 0.028(3) 0.051(3) 0.022(2)
O8 0.014(3) 0.045(4) 0.016(3) 0.006(2) -0.005(2) -0.008(2)
O9 0.033(3) 0.058(4) 0.046(4) -0.023(3) 0.023(3) -0.020(3)
O10 0.058(4) 0.023(3) 0.022(3) 0.009(2) 0.023(3) 0.015(3)
O11 0.028(3) 0.017(3) 0.035(3) 0.014(2) 0.023(3) 0.009(2)
O12 0.047(4) 0.026(3) 0.016(3) -0.006(2) 0.012(3) 0.004(2)
O13 0.085(5) 0.023(3) 0.020(3) -0.007(2) 0.023(3) -0.008(3)
N1 0.026(4) 0.044(5) 0.036(4) 0.009(3) 0.019(3) 0.009(3)
N2 0.029(5) 0.008(5) 0.027(5) 0.000 0.005(4) 0.000
N3 0.032(4) 0.025(4) 0.027(4) 0.001(3) 0.017(3) -0.004(3)
N4 0.136(12) 0.020(6) 0.059(8) 0.000 0.070(8) 0.000
C1 0.031(5) 0.034(6) 0.048(6) -0.002(4) 0.008(4) -0.010(4)
C2 0.058(13) 0.025(10) 0.044(12) -0.003(8) 0.020(10) -0.021(9)
C3 0.050(12) 0.021(9) 0.048(12) -0.007(8) 0.028(10) 0.011(8)
C4 0.175(13) 0.022(6) 0.076(8) 0.002(5) 0.084(9) -0.012(6)
C5 0.077(7) 0.024(5) 0.049(6) 0.008(4) 0.031(6) 0.000(5)
O1W 0.034(4) 0.050(4) 0.038(4) -0.010(3) 0.012(3) 0.007(3)
O2W 0.078(10) 0.041(8) 0.050(8) -0.014(6) 0.029(8) -0.006(7)

loop_
_atom_type_symbol
_atom_type_description
_atom_type_scat_dispersion_real
_atom_type_scat_dispersion_imag
_atom_type_scat_source
C C 0.0033 0.0016 'International Tables Vol C Tables 4.2.6.8 and 6.1.1.4'
H H 0.0000 0.0000 'International Tables Vol C Tables 4.2.6.8 and 6.1.1.4'
N N 0.0061 0.0033 'International Tables Vol C Tables 4.2.6.8 and 6.1.1.4'
O O 0.0106 0.0060 'International Tables Vol C Tables 4.2.6.8 and 6.1.1.4'
P P 0.1023 0.0942 'International Tables Vol C Tables 4.2.6.8 and 6.1.1.4'
Co Co 0.3494 0.9721 'International Tables Vol C Tables 4.2.6.8 and 6.1.1.4'
Zr Zr -2.9673 0.5597 'International Tables Vol C Tables 4.2.6.8 and 6.1.1.4'

loop_
_geom_angle_atom_site_label_1
_geom_angle_atom_site_label_2
_geom_angle_atom_site_label_3
_geom_angle
_geom_angle_site_symmetry_1
_geom_angle_site_symmetry_3
O4 Zr1 O12 88.08(19) . 3_565
O4 Zr1 O2 84.40(18) . .
O12 Zr1 O2 93.86(19) 3_565 .
O4 Zr1 O3 92.5(2) . .
O12 Zr1 O3 89.53(19) 3_565 .
O2 Zr1 O3 175.3(2) . .
O4 Zr1 O10 87.89(19) . 2
O12 Zr1 O10 175.6(2) 3_565 2
O2 Zr1 O10 87.50(19) . 2
O3 Zr1 O10 88.89(19) . 2
O4 Zr1 O1 172.49(18) . .
O12 Zr1 O1 91.4(2) 3_565 .
O2 Zr1 O1 88.17(18) . .
O3 Zr1 O1 95.0(2) . .
O10 Zr1 O1 92.8(2) 2 .
O7 Zr2 O8 85.7(2) . .
O7 Zr2 O13 87.2(2) . 1_565
O8 Zr2 O13 171.9(2) . 1_565
O7 Zr2 O6 178.8(2) . .
O8 Zr2 O6 93.21(19) . .
O13 Zr2 O6 93.9(2) 1_565 .
O7 Zr2 O5 90.62(19) . .
O8 Zr2 O5 92.0(2) . .
O13 Zr2 O5 92.0(2) 1_565 .
O6 Zr2 O5 88.85(18) . .
O7 Zr2 O11 91.52(18) . 3_575
O8 Zr2 O11 86.35(19) . 3_575
O13 Zr2 O11 89.9(2) 1_565 3_575
O6 Zr2 O11 88.97(17) . 3_575
O5 Zr2 O11 177.21(18) . 3_575
N4 Co1 N2 180.000(3) . .
N4 Co1 N1 95.43(19) . 2_455
N2 Co1 N1 84.57(19) . 2_455
N4 Co1 N1 95.43(19) . .
N2 Co1 N1 84.57(19) . .
N1 Co1 N1 169.1(4) 2_455 .
N4 Co1 N3 84.81(17) . 2_455
N2 Co1 N3 95.19(18) . 2_455
N1 Co1 N3 90.7(2) 2_455 2_455
N1 Co1 N3 90.3(2) . 2_455
N4 Co1 N3 84.81(18) . .
N2 Co1 N3 95.19(17) . .
N1 Co1 N3 90.3(2) 2_455 .
N1 Co1 N3 90.7(2) . .
N3 Co1 N3 169.6(4) 2_455 .
O5 P1 O1 112.1(3) . .
O5 P1 O10 110.0(3) . .
O1 P1 O10 112.4(3) . .
O5 P1 O9 107.7(3) . .
O1 P1 O9 107.4(3) . .
O10 P1 O9 106.9(3) . .
O6 P2 O12 109.9(3) . .
O6 P2 O2 110.6(3) . .
O12 P2 O2 109.2(3) . .
O6 P2 O11 110.7(3) . .
O12 P2 O11 109.8(3) . .
O2 P2 O11 106.6(3) . .
O13 P3 O13 108.9(4) 2 .
O13 P3 O3 110.3(3) 2 2
O13 P3 O3 109.0(3) . 2
O13 P3 O3 109.0(3) 2 .
O13 P3 O3 110.3(3) . .
O3 P3 O3 109.1(4) 2 .
P1 O1 Zr1 155.5(3) . .
P2 O2 Zr1 143.4(3) . .
P3 O3 Zr1 143.6(4) . .
Zr1 O4 H4 109.5 . .
P1 O5 Zr2 156.8(3) . .
P2 O6 Zr2 154.7(3) . .
Zr2 O7 H7 109.5 . .
Zr2 O8 H8 109.5 . .
P1 O9 H9 109.5 . .
P1 O10 Zr1 147.2(3) . 2
P2 O11 Zr2 142.0(3) . 3_575
P2 O12 Zr1 157.4(3) . 3_565
P3 O13 Zr2 170.5(3) . 1_545
C1 N1 Co1 111.6(5) . .
C1 N1 H1A 109.3 . .
Co1 N1 H1A 109.3 . .
C1 N1 H1B 109.3 . .
Co1 N1 H1B 109.3 . .
H1A N1 H1B 108.0 . .
C3 N2 C3 138.2(14) 2_455 .
C3 N2 C2 45.8(8) 2_455 .
C3 N2 C2 119.3(10) . .
C3 N2 C2 119.3(10) 2_455 2_455
C3 N2 C2 45.8(9) . 2_455
C2 N2 C2 146.0(14) . 2_455
C3 N2 Co1 110.9(7) 2_455 .
C3 N2 Co1 110.9(7) . .
C2 N2 Co1 107.0(7) . .
C2 N2 Co1 107.0(7) 2_455 .
C4 N3 Co1 109.7(5) . .
C4 N3 H3A 109.7 . .
Co1 N3 H3A 109.7 . .
C4 N3 H3B 109.7 . .
Co1 N3 H3B 109.7 . .
H3A N3 H3B 108.2 . .
C5 N4 C5 131.7(11) 2_455 .
C5 N4 Co1 114.1(5) 2_455 .
C5 N4 Co1 114.1(5) . .
C5 N4 H4A 90.0 2_455 .
C5 N4 H4A 90.0 . .
Co1 N4 H4A 90.0 . .
C2 C1 N1 108.1(8) . .
C2 C1 C3 46.1(9) . 2_455
N1 C1 C3 109.6(8) . 2_455
C3 C2 C1 70.6(13) 2_455 .
C3 C2 N2 64.6(13) 2_455 .
C1 C2 N2 108.4(11) . .
C2 C3 N2 69.6(12) 2_455 .
C2 C3 C1 63.2(13) 2_455 2_455
N2 C3 C1 107.1(10) . 2_455
C5 C4 N3 113.2(8) . .
C5 C4 H4B 108.9 . .
N3 C4 H4B 108.9 . .
C5 C4 H4C 108.9 . .
N3 C4 H4C 108.9 . .
H4B C4 H4C 107.7 . .
N4 C5 C4 117.0(8) . .
N4 C5 H5A 108.0 . .
C4 C5 H5A 108.0 . .
N4 C5 H5B 108.0 . .
C4 C5 H5B 108.0 . .
H5A C5 H5B 107.3 . .

loop_
_geom_bond_atom_site_label_1
_geom_bond_atom_site_label_2
_geom_bond_distance
_geom_bond_site_symmetry_2
Zr1 O4 1.981(4) .
Zr1 O12 2.029(5) 3_565
Zr1 O2 2.068(4) .
Zr1 O3 2.072(5) .
Zr1 O10 2.074(5) 2
Zr1 O1 2.077(5) .
Zr2 O7 1.986(4) .
Zr2 O8 1.987(5) .
Zr2 O13 2.041(5) 1_565
Zr2 O6 2.056(4) .
Zr2 O5 2.060(4) .
Zr2 O11 2.092(4) 3_575
Co1 N4 1.912(10) .
Co1 N2 1.958(8) .
Co1 N1 1.975(6) 2_455
Co1 N1 1.975(6) .
Co1 N3 1.978(6) 2_455
Co1 N3 1.978(6) .
P1 O5 1.513(5) .
P1 O1 1.513(5) .
P1 O10 1.516(5) .
P1 O9 1.553(5) .
P2 O6 1.517(4) .
P2 O12 1.521(5) .
P2 O2 1.528(5) .
P2 O11 1.529(4) .
P3 O13 1.520(5) 2
P3 O13 1.520(5) .
P3 O3 1.536(5) 2
P3 O3 1.536(5) .
O4 H4 0.8200 .
O7 H7 0.8200 .
O8 H8 0.8200 .
O9 H9 0.8200 .
O10 Zr1 2.074(5) 2
O11 Zr2 2.092(4) 3_575
O12 Zr1 2.029(5) 3_565
O13 Zr2 2.041(5) 1_545
N1 C1 1.498(10) .
N1 H1A 0.9000 .
N1 H1B 0.9000 .
N2 C3 1.468(16) 2_455
N2 C3 1.468(16) .
N2 C2 1.524(18) .
N2 C2 1.524(18) 2_455
N3 C4 1.495(10) .
N3 H3A 0.9000 .
N3 H3B 0.9000 .
N4 C5 1.390(9) 2_455
N4 C5 1.390(9) .
N4 H4A 0.9100 .
C1 C2 1.443(19) .
C1 C3 1.524(19) 2_455
C2 C3 1.16(2) 2_455
C3 C2 1.16(2) 2_455
C3 C1 1.524(19) 2_455
C4 C5 1.398(12) .
C4 H4B 0.9700 .
C4 H4C 0.9700 .
C5 H5A 0.9700 .
C5 H5B 0.9700 .

loop_
_geom_hbond_atom_site_label_D
_geom_hbond_atom_site_label_H
_geom_hbond_atom_site_label_A
_geom_hbond_distance_DH
_geom_hbond_distance_HA
_geom_hbond_distance_DA
_geom_hbond_angle_DHA
_geom_hbond_site_symmetry_A
O9 H9 O2W 0.82 2.41 3.124(13) 145.4 .
N1 H1B O8 0.90 2.26 3.056(8) 146.4 3_475
N1 H1B O4 0.90 2.54 3.106(8) 121.2 1_465
N3 H3A O7 0.90 1.99 2.786(7) 146.6 .
N3 H3A O2W 0.90 2.59 3.140(12) 120.4 .
N3 H3B O8 0.90 2.02 2.874(8) 157.2 3_475
N4 H4A O4 0.91 2.18 3.037(5) 156.9 1_465
N4 H4A N1 0.91 2.36 2.876(10) 116.1 .
